data_4512080
loop_
_publ_author_name
'Knorr, Michael'
'Khatyr, Abderrahim'
'Dini Aleo, Ahmed'
'El Yaagoubi, Anass'
'Strohmann, Carsten'
'Kubicki, Marek M.'
'Rousselin, Yoann'
'Aly, Shawkat M.'
'Fortin, Daniel'
'Lapprand, Antony'
'Harvey, Pierre D.'

_publ_section_title
;
 Copper(I) Halides (X = Br, I) Coordinated to Bis(arylthio)methane
 Ligands: Aryl Substitution and Halide Effects on the Dimensionality,
 Cluster Size, and Luminescence Properties of the Coordination Polymers
;
_journal_issue 11
_journal_name_full 'Crystal Growth &amp; Design'
_journal_page_first 5373
_journal_paper_doi 10.1021/cg500905z
_journal_volume 14
_journal_year 2014
_chemical_formula_sum 'C30 H32 Br Cu S4'
_chemical_formula_weight 664.25
_chemical_name_systematic
; 
 ? 
;
_space_group_IT_number 15
_symmetry_cell_setting monoclinic
_symmetry_space_group_name_Hall '-C 2yc'
_symmetry_space_group_name_H-M 'C 1 2/c 1'
_atom_sites_solution_hydrogens geom
_atom_sites_solution_primary direct
_atom_sites_solution_secondary difmap
_audit_creation_method SHELXL-97
_cell_angle_alpha 90.00
_cell_angle_beta 124.728(2)
_cell_angle_gamma 90.00
_cell_formula_units_Z 8
_cell_length_a 37.0978(10)
_cell_length_b 7.8345(2)
_cell_length_c 24.6467(5)
_cell_measurement_temperature 173(2)
_cell_volume 5887.3(3)
_computing_structure_refinement 'SHELXL-97 (Sheldrick, 1997)'
_computing_structure_solution 'SHELXS-97 (Sheldrick, 1990)'
_diffrn_ambient_temperature 173(2)
_diffrn_measured_fraction_theta_full 1.000
_diffrn_measured_fraction_theta_max 1.000
_diffrn_radiation_monochromator graphite
_diffrn_radiation_source 'fine-focus sealed tube'
_diffrn_radiation_type MoK\a
_diffrn_radiation_wavelength 0.71073
_diffrn_reflns_av_R_equivalents 0.0373
_diffrn_reflns_av_sigmaI/netI 0.0167
_diffrn_reflns_limit_h_max 47
_diffrn_reflns_limit_h_min -47
_diffrn_reflns_limit_k_max 10
_diffrn_reflns_limit_k_min -10
_diffrn_reflns_limit_l_max 31
_diffrn_reflns_limit_l_min -31
_diffrn_reflns_number 65657
_diffrn_reflns_theta_full 27.00
_diffrn_reflns_theta_max 27.00
_diffrn_reflns_theta_min 2.25
_exptl_absorpt_coefficient_mu 2.401
_exptl_absorpt_correction_T_max 0.6452
_exptl_absorpt_correction_T_min 0.4467
_exptl_absorpt_correction_type multi-scan
_exptl_absorpt_process_details SADABS
_exptl_crystal_density_diffrn 1.499
_exptl_crystal_density_method 'not measured'
_exptl_crystal_F_000 2720
_exptl_crystal_size_max 0.40
_exptl_crystal_size_mid 0.20
_exptl_crystal_size_min 0.20
_refine_diff_density_max 0.439
_refine_diff_density_min -0.251
_refine_diff_density_rms 0.057
_refine_ls_extinction_method none
_refine_ls_goodness_of_fit_ref 1.035
_refine_ls_hydrogen_treatment mixed
_refine_ls_matrix_type full
_refine_ls_number_parameters 329
_refine_ls_number_reflns 6405
_refine_ls_number_restraints 0
_refine_ls_restrained_S_all 1.035
_refine_ls_R_factor_all 0.0294
_refine_ls_R_factor_gt 0.0229
_refine_ls_shift/su_max 0.004
_refine_ls_shift/su_mean 0.000
_refine_ls_structure_factor_coef Fsqd
_refine_ls_weighting_details 'calc w=1/[\s^2^(Fo^2^)+(0.0313P)^2^+6.2799P] where P=(Fo^2^+2Fc^2^)/3'
_refine_ls_weighting_scheme calc
_refine_ls_wR_factor_gt 0.0571
_refine_ls_wR_factor_ref 0.0602
_reflns_number_gt 5618
_reflns_number_total 6405
_reflns_threshold_expression >2sigma(I)
_cod_data_source_file cg500905z_si_003.cif
_cod_data_source_block c2c_compound_10
_cod_depositor_comments 'Adding full bibliography for 4512075--4512092.cif.'
_cod_original_cell_volume 5887.3(2)
_cod_original_sg_symbol_H-M 'C 2/c'
_cod_database_code 4512080

loop_
_symmetry_equiv_pos_as_xyz
'x, y, z'
'-x, y, -z+1/2'
'x+1/2, y+1/2, z'
'-x+1/2, y+1/2, -z+1/2'
'-x, -y, -z'
'x, -y, z-1/2'
'-x+1/2, -y+1/2, -z'
'x+1/2, -y+1/2, z-1/2'

loop_
_atom_site_label
_atom_site_type_symbol
_atom_site_fract_x
_atom_site_fract_y
_atom_site_fract_z
_atom_site_U_iso_or_equiv
_atom_site_adp_type
_atom_site_occupancy
_atom_site_symmetry_multiplicity
_atom_site_calc_flag
_atom_site_refinement_flags
Br Br 0.496193(6) 0.25229(2) 0.475569(8) 0.02059(5) Uani 1 1 d .
C1 C 0.35388(6) -0.1257(2) 0.50880(8) 0.0206(3) Uani 1 1 d .
C2 C 0.36627(6) -0.2796(2) 0.49645(9) 0.0249(4) Uani 1 1 d .
H2 H 0.3840 -0.2809 0.4800 0.030 Uiso 1 1 calc R
C3 C 0.35277(6) -0.4319(2) 0.50817(10) 0.0267(4) Uani 1 1 d .
H3 H 0.3622 -0.5368 0.5008 0.032 Uiso 1 1 calc R
C4 C 0.32577(6) -0.4344(2) 0.53049(9) 0.0247(4) Uani 1 1 d .
C5 C 0.31001(8) -0.6002(3) 0.54107(12) 0.0386(5) Uani 1 1 d .
H5A H 0.2885 -0.6527 0.4982 0.058 Uiso 1 1 calc R
H5B H 0.2963 -0.5781 0.5646 0.058 Uiso 1 1 calc R
H5C H 0.3350 -0.6776 0.5672 0.058 Uiso 1 1 calc R
C6 C 0.31352(6) -0.2793(2) 0.54250(9) 0.0261(4) Uani 1 1 d .
H6 H 0.2951 -0.2778 0.5579 0.031 Uiso 1 1 calc R
C7 C 0.32766(6) -0.1265(2) 0.53249(9) 0.0241(4) Uani 1 1 d .
H7 H 0.3194 -0.0217 0.5419 0.029 Uiso 1 1 calc R
C8 C 0.41737(6) 0.0560(2) 0.50268(9) 0.0234(4) Uani 1 1 d .
H8A H 0.4211 0.1528 0.4805 0.028 Uiso 1 1 calc R
H8B H 0.4173 -0.0500 0.4807 0.028 Uiso 1 1 calc R
C9 C 0.46001(6) 0.2487(2) 0.61860(9) 0.0202(3) Uani 1 1 d .
C10 C 0.44058(7) 0.2507(2) 0.65317(10) 0.0285(4) Uani 1 1 d .
H10 H 0.4307 0.1474 0.6608 0.034 Uiso 1 1 calc R
C11 C 0.43587(7) 0.4039(3) 0.67635(10) 0.0301(4) Uani 1 1 d .
H11 H 0.4227 0.4045 0.7000 0.036 Uiso 1 1 calc R
C12 C 0.44985(6) 0.5565(2) 0.66596(9) 0.0227(4) Uani 1 1 d .
C13 C 0.44259(7) 0.7222(3) 0.68907(10) 0.0292(4) Uani 1 1 d .
H13A H 0.4589 0.8133 0.6848 0.044 Uiso 1 1 calc R
H13B H 0.4529 0.7116 0.7354 0.044 Uiso 1 1 calc R
H13C H 0.4112 0.7498 0.6621 0.044 Uiso 1 1 calc R
C14 C 0.46935(6) 0.5520(2) 0.63159(9) 0.0243(4) Uani 1 1 d .
H14 H 0.4795 0.6551 0.6243 0.029 Uiso 1 1 calc R
C15 C 0.47425(6) 0.4001(2) 0.60789(9) 0.0228(4) Uani 1 1 d .
H15 H 0.4874 0.3996 0.5842 0.027 Uiso 1 1 calc R
C16 C 0.61824(6) 0.2287(2) 0.65328(8) 0.0195(3) Uani 1 1 d .
C17 C 0.59850(6) 0.3870(2) 0.62989(9) 0.0232(4) Uani 1 1 d .
H17 H 0.5680 0.4004 0.6107 0.028 Uiso 1 1 calc R
C18 C 0.62336(6) 0.5252(2) 0.63467(9) 0.0272(4) Uani 1 1 d .
H18 H 0.6098 0.6337 0.6191 0.033 Uiso 1 1 calc R
C19 C 0.66779(6) 0.5077(3) 0.66179(9) 0.0285(4) Uani 1 1 d .
C20 C 0.69524(8) 0.6598(3) 0.66931(12) 0.0447(6) Uani 1 1 d .
H20A H 0.7260 0.6253 0.6928 0.067 Uiso 1 1 calc R
H20B H 0.6924 0.7492 0.6945 0.067 Uiso 1 1 calc R
H20C H 0.6851 0.7038 0.6256 0.067 Uiso 1 1 calc R
C21 C 0.68687(6) 0.3480(3) 0.68354(9) 0.0291(4) Uani 1 1 d .
H21 H 0.7171 0.3339 0.7014 0.035 Uiso 1 1 calc R
C22 C 0.66248(6) 0.2085(3) 0.67963(9) 0.0246(4) Uani 1 1 d .
H22 H 0.6760 0.0998 0.6949 0.030 Uiso 1 1 calc R
C23 C 0.58604(6) 0.0849(2) 0.72129(9) 0.0234(4) Uani 1 1 d .
H23A H 0.5679 0.1876 0.7122 0.028 Uiso 1 1 calc R
H23B H 0.5709 -0.0130 0.7254 0.028 Uiso 1 1 calc R
C24 C 0.66683(6) -0.0762(2) 0.81032(8) 0.0214(4) Uani 1 1 d .
C25 C 0.64706(6) -0.2336(2) 0.78410(9) 0.0227(4) Uani 1 1 d .
H25 H 0.6160 -0.2420 0.7560 0.027 Uiso 1 1 calc R
C26 C 0.67260(6) -0.3778(2) 0.79888(9) 0.0249(4) Uani 1 1 d .
H26 H 0.6587 -0.4845 0.7806 0.030 Uiso 1 1 calc R
C27 C 0.71822(6) -0.3697(3) 0.83995(9) 0.0259(4) Uani 1 1 d .
C28 C 0.74571(7) -0.5280(3) 0.85637(11) 0.0384(5) Uani 1 1 d .
H28A H 0.7695 -0.5046 0.8510 0.058 Uiso 1 1 calc R
H28B H 0.7273 -0.6207 0.8266 0.058 Uiso 1 1 calc R
H28C H 0.7582 -0.5615 0.9021 0.058 Uiso 1 1 calc R
C29 C 0.73755(6) -0.2119(3) 0.86532(9) 0.0268(4) Uani 1 1 d .
H29 H 0.7686 -0.2035 0.8933 0.032 Uiso 1 1 calc R
C30 C 0.71244(6) -0.0663(2) 0.85069(9) 0.0253(4) Uani 1 1 d .
H30 H 0.7264 0.0407 0.8682 0.030 Uiso 1 1 calc R
Cu Cu 0.517089(7) 0.05222(3) 0.564921(10) 0.02016(6) Uani 1 1 d .
S1 S 0.364985(15) 0.07648(6) 0.48965(3) 0.02697(11) Uani 1 1 d .
S2 S 0.464963(14) 0.04999(5) 0.58856(2) 0.01962(9) Uani 1 1 d .
S3 S 0.588629(14) 0.04700(5) 0.65034(2) 0.01882(9) Uani 1 1 d .
S4 S 0.637707(16) 0.11414(6) 0.79895(2) 0.02654(10) Uani 1 1 d .

loop_
_atom_site_aniso_label
_atom_site_aniso_U_11
_atom_site_aniso_U_22
_atom_site_aniso_U_33
_atom_site_aniso_U_23
_atom_site_aniso_U_13
_atom_site_aniso_U_12
Br 0.02673(10) 0.01382(9) 0.02280(9) -0.00037(6) 0.01505(8) -0.00184(7)
C1 0.0180(8) 0.0207(9) 0.0200(8) 0.0003(7) 0.0090(7) -0.0002(7)
C2 0.0243(9) 0.0248(10) 0.0296(10) 0.0009(8) 0.0178(8) 0.0020(7)
C3 0.0293(10) 0.0207(9) 0.0315(10) 0.0020(8) 0.0182(9) 0.0040(8)
C4 0.0270(9) 0.0232(9) 0.0229(9) 0.0027(7) 0.0136(8) -0.0012(8)
C5 0.0481(13) 0.0288(11) 0.0488(13) 0.0060(10) 0.0335(12) -0.0009(10)
C6 0.0266(9) 0.0312(10) 0.0249(9) 0.0014(8) 0.0173(8) 0.0008(8)
C7 0.0267(9) 0.0232(9) 0.0238(9) -0.0025(7) 0.0153(8) 0.0012(8)
C8 0.0210(9) 0.0254(9) 0.0242(9) -0.0012(7) 0.0130(8) -0.0041(7)
C9 0.0219(9) 0.0190(9) 0.0221(9) -0.0006(7) 0.0140(7) 0.0004(7)
C10 0.0400(11) 0.0226(10) 0.0375(11) 0.0023(8) 0.0307(10) -0.0022(8)
C11 0.0420(12) 0.0271(10) 0.0370(11) 0.0013(8) 0.0320(10) 0.0019(9)
C12 0.0243(9) 0.0223(9) 0.0211(8) 0.0008(7) 0.0127(8) 0.0036(7)
C13 0.0354(11) 0.0255(10) 0.0327(10) -0.0001(8) 0.0230(9) 0.0037(8)
C14 0.0280(9) 0.0197(9) 0.0291(9) 0.0007(7) 0.0186(8) -0.0021(7)
C15 0.0256(9) 0.0226(9) 0.0270(9) -0.0008(7) 0.0191(8) -0.0024(7)
C16 0.0202(8) 0.0204(9) 0.0175(8) -0.0023(7) 0.0106(7) -0.0032(7)
C17 0.0197(9) 0.0235(9) 0.0216(8) -0.0005(7) 0.0088(7) -0.0003(7)
C18 0.0303(10) 0.0211(9) 0.0236(9) 0.0015(7) 0.0115(8) -0.0034(8)
C19 0.0300(10) 0.0328(11) 0.0197(9) -0.0005(8) 0.0124(8) -0.0114(8)
C20 0.0405(13) 0.0445(14) 0.0406(12) 0.0049(11) 0.0180(11) -0.0204(11)
C21 0.0201(9) 0.0400(12) 0.0266(9) 0.0024(9) 0.0130(8) -0.0036(8)
C22 0.0216(9) 0.0282(10) 0.0245(9) 0.0033(8) 0.0133(8) 0.0025(8)
C23 0.0250(9) 0.0255(10) 0.0232(9) 0.0026(7) 0.0157(8) 0.0046(7)
C24 0.0245(9) 0.0240(9) 0.0186(8) 0.0022(7) 0.0139(7) 0.0026(7)
C25 0.0193(8) 0.0268(10) 0.0199(8) 0.0003(7) 0.0100(7) -0.0005(7)
C26 0.0262(9) 0.0246(9) 0.0224(9) -0.0023(7) 0.0129(8) 0.0009(8)
C27 0.0253(9) 0.0331(11) 0.0197(8) -0.0005(8) 0.0131(8) 0.0057(8)
C28 0.0319(11) 0.0402(13) 0.0341(11) -0.0029(9) 0.0136(10) 0.0128(10)
C29 0.0193(9) 0.0388(11) 0.0213(9) 0.0001(8) 0.0109(8) 0.0002(8)
C30 0.0259(9) 0.0285(10) 0.0205(9) -0.0028(7) 0.0127(8) -0.0064(8)
Cu 0.01880(11) 0.01909(11) 0.02163(11) -0.00100(8) 0.01094(9) -0.00137(8)
S1 0.0208(2) 0.0199(2) 0.0391(3) 0.00336(19) 0.0164(2) 0.00023(17)
S2 0.0217(2) 0.0165(2) 0.0236(2) 0.00054(16) 0.01464(18) -0.00048(16)
S3 0.0191(2) 0.0167(2) 0.0198(2) -0.00053(16) 0.01057(17) -0.00067(16)
S4 0.0319(2) 0.0237(2) 0.0204(2) -0.00169(18) 0.0128(2) 0.00417(19)

loop_
_atom_type_symbol
_atom_type_description
_atom_type_scat_dispersion_real
_atom_type_scat_dispersion_imag
_atom_type_scat_source
C C 0.0033 0.0016 'International Tables Vol C Tables 4.2.6.8 and 6.1.1.4'
H H 0.0000 0.0000 'International Tables Vol C Tables 4.2.6.8 and 6.1.1.4'
S S 0.1246 0.1234 'International Tables Vol C Tables 4.2.6.8 and 6.1.1.4'
Br Br -0.2901 2.4595 'International Tables Vol C Tables 4.2.6.8 and 6.1.1.4'
Cu Cu 0.3201 1.2651 'International Tables Vol C Tables 4.2.6.8 and 6.1.1.4'

loop_
_geom_angle_atom_site_label_1
_geom_angle_atom_site_label_2
_geom_angle_atom_site_label_3
_geom_angle
_geom_angle_site_symmetry_1
_geom_angle_site_symmetry_3
Cu Br Cu 68.900(9) . 5_656
C2 C1 C7 119.15(17) . .
C2 C1 S1 124.39(14) . .
C7 C1 S1 116.22(14) . .
C1 C2 C3 119.94(17) . .
C2 C3 C4 121.45(17) . .
C6 C4 C3 117.98(17) . .
C6 C4 C5 120.77(17) . .
C3 C4 C5 121.25(18) . .
C7 C6 C4 121.04(17) . .
C6 C7 C1 120.40(17) . .
S1 C8 S2 116.40(10) . .
C15 C9 C10 119.56(16) . .
C15 C9 S2 121.99(13) . .
C10 C9 S2 118.45(13) . .
C11 C10 C9 119.53(17) . .
C10 C11 C12 121.65(17) . .
C11 C12 C14 118.02(17) . .
C11 C12 C13 120.61(16) . .
C14 C12 C13 121.33(17) . .
C15 C14 C12 121.19(17) . .
C14 C15 C9 120.05(16) . .
C22 C16 C17 119.96(17) . .
C22 C16 S3 117.88(14) . .
C17 C16 S3 122.15(14) . .
C18 C17 C16 119.73(17) . .
C17 C18 C19 121.01(18) . .
C21 C19 C18 118.68(17) . .
C21 C19 C20 120.33(19) . .
C18 C19 C20 121.0(2) . .
C19 C21 C22 121.00(18) . .
C21 C22 C16 119.60(18) . .
S4 C23 S3 115.79(10) . .
C25 C24 C30 119.05(17) . .
C25 C24 S4 124.13(14) . .
C30 C24 S4 116.76(14) . .
C26 C25 C24 120.04(17) . .
C25 C26 C27 121.37(18) . .
C29 C27 C26 118.04(17) . .
C29 C27 C28 121.02(18) . .
C26 C27 C28 120.93(19) . .
C30 C29 C27 121.25(17) . .
C29 C30 C24 120.23(18) . .
S3 Cu S2 118.108(18) . .
S3 Cu Br 116.907(15) . .
S2 Cu Br 110.498(14) . .
S3 Cu Br 102.255(14) . 5_656
S2 Cu Br 95.133(13) . 5_656
Br Cu Br 111.098(9) . 5_656
S3 Cu Cu 125.728(16) . 5_656
S2 Cu Cu 112.621(16) . 5_656
Br Cu Cu 56.930(8) . 5_656
Br Cu Cu 54.168(8) 5_656 5_656
C1 S1 C8 105.46(9) . .
C9 S2 C8 101.48(9) . .
C9 S2 Cu 113.42(6) . .
C8 S2 Cu 95.90(6) . .
C16 S3 C23 101.49(8) . .
C16 S3 Cu 113.25(6) . .
C23 S3 Cu 102.36(6) . .
C24 S4 C23 104.29(9) . .

loop_
_geom_bond_atom_site_label_1
_geom_bond_atom_site_label_2
_geom_bond_distance
_geom_bond_site_symmetry_2
Br Cu 2.4418(3) .
Br Cu 2.5239(3) 5_656
C1 C2 1.385(3) .
C1 C7 1.391(2) .
C1 S1 1.7669(18) .
C2 C3 1.386(3) .
C3 C4 1.391(3) .
C4 C6 1.387(3) .
C4 C5 1.507(3) .
C6 C7 1.384(3) .
C8 S1 1.7872(18) .
C8 S2 1.8280(18) .
C9 C15 1.384(2) .
C9 C10 1.395(2) .
C9 S2 1.7776(17) .
C10 C11 1.383(3) .
C11 C12 1.384(3) .
C12 C14 1.393(3) .
C12 C13 1.502(3) .
C14 C15 1.383(3) .
C16 C22 1.388(2) .
C16 C17 1.388(2) .
C16 S3 1.7738(17) .
C17 C18 1.383(3) .
C18 C19 1.388(3) .
C19 C21 1.386(3) .
C19 C20 1.509(3) .
C21 C22 1.387(3) .
C23 S4 1.7917(19) .
C23 S3 1.8296(17) .
C24 C25 1.391(3) .
C24 C30 1.393(3) .
C24 S4 1.7677(19) .
C25 C26 1.383(3) .
C26 C27 1.393(3) .
C27 C29 1.387(3) .
C27 C28 1.507(3) .
C29 C30 1.384(3) .
Cu S3 2.2608(5) .
Cu S2 2.3157(5) .
Cu Br 2.5239(3) 5_656
Cu Cu 2.8099(4) 5_656
